data_4123708
loop_
_publ_author_name
'Miyaji, Ryota'
'Asano, Keisuke'
'Matsubara, Seijiro'

_publ_section_title
;
 Bifunctional organocatalysts for the enantioselective synthesis of
 axially chiral isoquinoline N-oxides.
;
_journal_issue 21
_journal_name_full 'Journal of the American Chemical Society'
_journal_page_first 6766
_journal_page_last 6769
_journal_paper_doi 10.1021/jacs.5b04151
_journal_volume 137
_journal_year 2015
_chemical_formula_moiety 'C19 H24 Br3 N O2'
_chemical_formula_sum 'C19 H24 Br3 N O2'
_chemical_formula_weight 538.12
_space_group_IT_number 19
_symmetry_cell_setting orthorhombic
_symmetry_Int_Tables_number 19
_symmetry_space_group_name_Hall 'P 2ac 2ab'
_symmetry_space_group_name_H-M 'P 21 21 21'
_atom_sites_solution_hydrogens geom
_atom_sites_solution_primary direct
_atom_sites_solution_secondary difmap
_cell_angle_alpha 90.0000
_cell_angle_beta 90.0000
_cell_angle_gamma 90.0000
_cell_formula_units_Z 4
_cell_length_a 9.0598(12)
_cell_length_b 14.023(2)
_cell_length_c 16.598(3)
_cell_measurement_reflns_used 6232
_cell_measurement_temperature 293
_cell_measurement_theta_max 27.50
_cell_measurement_theta_min 3.20
_cell_volume 2108.7(6)
_computing_cell_refinement 'CrystalClear-SM Expert 2.0 r15'
_computing_data_collection 'CrystalClear-SM Expert 2.0 r15 (Rigaku, 2011)'
_computing_data_reduction 'CrystalClear-SM Expert 2.0 r15'
_computing_molecular_graphics 'CrystalStructure 4.0'
_computing_publication_material 'CrystalStructure 4.0 (Rigaku, 2010)'
_computing_structure_refinement 'SHELXL97 (Sheldrick, 2008)'
_computing_structure_solution 'SIR2004 (Burla, et al., 2005)'
_diffrn_ambient_temperature 293
_diffrn_detector_area_resol_mean 6.827
_diffrn_measured_fraction_theta_full 0.997
_diffrn_measured_fraction_theta_max 0.997
_diffrn_measurement_device_type 'Rigaku XtaLAB mini'
_diffrn_measurement_method \w
_diffrn_radiation_type 'Mo K\a'
_diffrn_radiation_wavelength 0.71075
_diffrn_reflns_av_R_equivalents 0.0993
_diffrn_reflns_limit_h_max 11
_diffrn_reflns_limit_h_min -11
_diffrn_reflns_limit_k_max 18
_diffrn_reflns_limit_k_min -18
_diffrn_reflns_limit_l_max 21
_diffrn_reflns_limit_l_min -21
_diffrn_reflns_number 21842
_diffrn_reflns_theta_full 27.48
_diffrn_reflns_theta_max 27.48
_diffrn_standards_number 0
_exptl_absorpt_coefficient_mu 5.768
_exptl_absorpt_correction_T_max 0.042
_exptl_absorpt_correction_T_min 0.017
_exptl_absorpt_correction_type numerical
_exptl_absorpt_process_details 'NUMABS (Rigaku, 1999)'
_exptl_crystal_colour colorless
_exptl_crystal_density_diffrn 1.695
_exptl_crystal_density_method 'not measured'
_exptl_crystal_description prism
_exptl_crystal_F_000 1064.00
_exptl_crystal_size_max 0.760
_exptl_crystal_size_mid 0.560
_exptl_crystal_size_min 0.550
_refine_diff_density_max 1.190
_refine_diff_density_min -0.830
_refine_ls_abs_structure_details 'Flack, H. D. (1983), Acta Cryst. A39, 876-881.  2089 Friedel Pairs'
_refine_ls_abs_structure_Flack -0.007(15)
_refine_ls_extinction_method none
_refine_ls_goodness_of_fit_ref 0.649
_refine_ls_hydrogen_treatment constr
_refine_ls_number_parameters 226
_refine_ls_number_reflns 4825
_refine_ls_number_restraints 0
_refine_ls_R_factor_gt 0.0415
_refine_ls_shift/su_max 0.001
_refine_ls_structure_factor_coef Fsqd
_refine_ls_weighting_details 'w = 1/[\s^2^(Fo^2^)+(0.1000P)^2^+0.0000P] where P=(Fo^2^+2Fc^2^)/3'
_refine_ls_weighting_scheme calc
_refine_ls_wR_factor_ref 0.1129
_reflns_number_gt 3809
_reflns_number_total 4825
_reflns_threshold_expression F^2^>2.0\s(F^2^)
_cod_data_source_file ja5b04151_si_003.cif
_cod_data_source_block 2014_03_13_1
_cod_depositor_comments 'Adding full bibliography for 4123708--4123709.cif.'
_cod_database_code 4123708

loop_
_symmetry_equiv_pos_site_id
_symmetry_equiv_pos_as_xyz
1 +X,+Y,+Z
2 1/2+X,1/2-Y,-Z
3 -X,1/2+Y,1/2-Z
4 1/2-X,-Y,1/2+Z

loop_
_atom_site_label
_atom_site_type_symbol
_atom_site_fract_x
_atom_site_fract_y
_atom_site_fract_z
_atom_site_U_iso_or_equiv
_atom_site_adp_type
_atom_site_occupancy
_atom_site_symmetry_multiplicity
_atom_site_calc_flag
_atom_site_refinement_flags
Br1 Br 0.04031(7) 0.04546(4) 0.38061(3) 0.04217(16) Uani 1.0 4 d .
Br2 Br 0.04993(7) 0.37928(4) 0.57435(3) 0.03776(15) Uani 1.0 4 d .
Br3 Br 0.30644(6) 0.03254(4) 0.68671(3) 0.03739(15) Uani 1.0 4 d .
O1 O 0.3403(4) 0.2807(3) 0.70252(19) 0.0290(8) Uani 1.0 4 d .
O20 O -0.0070(4) 0.2612(3) 0.4297(3) 0.0322(8) Uani 1.0 4 d .
N18 N 0.1189(5) 0.2467(3) 0.7605(3) 0.0219(8) Uani 1.0 4 d .
C1 C 0.0580(6) 0.2061(4) 0.4853(3) 0.0232(10) Uani 1.0 4 d .
C2 C 0.0946(6) 0.1103(4) 0.4773(3) 0.0247(10) Uani 1.0 4 d .
C4 C -0.0351(5) 0.2132(4) 0.7512(3) 0.0240(10) Uani 1.0 4 d .
C5 C 0.0984(6) 0.2492(4) 0.5592(3) 0.0231(10) Uani 1.0 4 d .
C6 C -0.3341(6) 0.1619(4) 0.8056(4) 0.0353(13) Uani 1.0 4 d .
C7 C 0.1646(5) 0.2818(4) 0.8419(3) 0.0255(10) Uani 1.0 4 d .
C8 C -0.1468(5) 0.2910(4) 0.7750(4) 0.0278(11) Uani 1.0 4 d .
C9 C 0.1955(7) 0.3890(4) 0.8422(4) 0.0364(12) Uani 1.0 4 d .
C10 C 0.2024(6) 0.1038(4) 0.6079(3) 0.0247(10) Uani 1.0 4 d .
C11 C 0.1658(5) 0.0587(4) 0.5359(3) 0.0277(11) Uani 1.0 4 d .
C12 C 0.2141(5) 0.2475(4) 0.6983(3) 0.0237(10) Uani 1.0 4 d .
C13 C -0.2234(6) 0.0873(4) 0.7822(5) 0.0390(14) Uani 1.0 4 d .
C14 C -0.0630(6) 0.1200(4) 0.7966(4) 0.0312(11) Uani 1.0 4 d .
C15 C -0.3028(6) 0.2544(4) 0.7596(4) 0.0359(12) Uani 1.0 4 d .
C16 C 0.1665(5) 0.1997(4) 0.6208(3) 0.0224(10) Uani 1.0 4 d .
C17 C 0.2932(7) 0.2235(5) 0.8761(4) 0.0385(13) Uani 1.0 4 d .
C19 C 0.3307(8) 0.2581(6) 0.9605(4) 0.0517(17) Uani 1.0 4 d .
C21 C 0.3647(9) 0.3641(6) 0.9607(5) 0.070(3) Uani 1.0 4 d .
C22 C 0.2334(8) 0.4207(5) 0.9277(4) 0.0553(18) Uani 1.0 4 d .
H4 H -0.0502 0.1999 0.6939 0.0288 Uiso 1.0 4 calc R
H6A H -0.3284 0.1736 0.8631 0.0423 Uiso 1.0 4 calc R
H6B H -0.4329 0.1397 0.7932 0.0423 Uiso 1.0 4 calc R
H7 H 0.0804 0.2715 0.8779 0.0306 Uiso 1.0 4 calc R
H8A H -0.1353 0.3069 0.8316 0.0333 Uiso 1.0 4 calc R
H8B H -0.1293 0.3482 0.7436 0.0333 Uiso 1.0 4 calc R
H9A H 0.2772 0.4031 0.8063 0.0436 Uiso 1.0 4 calc R
H9B H 0.1094 0.4233 0.8232 0.0436 Uiso 1.0 4 calc R
H11 H 0.1892 -0.0051 0.5277 0.0333 Uiso 1.0 4 calc R
H13A H -0.2360 0.0719 0.7256 0.0468 Uiso 1.0 4 calc R
H13B H -0.2419 0.0298 0.8131 0.0468 Uiso 1.0 4 calc R
H14A H -0.0465 0.1296 0.8538 0.0374 Uiso 1.0 4 calc R
H14B H 0.0049 0.0714 0.7779 0.0374 Uiso 1.0 4 calc R
H15A H -0.3156 0.2432 0.7024 0.0430 Uiso 1.0 4 calc R
H15B H -0.3735 0.3027 0.7760 0.0430 Uiso 1.0 4 calc R
H17A H 0.2663 0.1566 0.8779 0.0462 Uiso 1.0 4 calc R
H17B H 0.3787 0.2302 0.8415 0.0462 Uiso 1.0 4 calc R
H19A H 0.2481 0.2455 0.9962 0.0620 Uiso 1.0 4 calc R
H19B H 0.4155 0.2231 0.9805 0.0620 Uiso 1.0 4 calc R
H20 H -0.0231 0.2297 0.3890 0.0386 Uiso 1.0 4 calc R
H21A H 0.4512 0.3763 0.9278 0.0838 Uiso 1.0 4 calc R
H21B H 0.3861 0.3847 1.0153 0.0838 Uiso 1.0 4 calc R
H22A H 0.1484 0.4111 0.9623 0.0664 Uiso 1.0 4 calc R
H22B H 0.2571 0.4881 0.9277 0.0664 Uiso 1.0 4 calc R

loop_
_atom_site_aniso_label
_atom_site_aniso_U_11
_atom_site_aniso_U_22
_atom_site_aniso_U_33
_atom_site_aniso_U_12
_atom_site_aniso_U_13
_atom_site_aniso_U_23
Br1 0.0613(4) 0.0371(3) 0.0282(3) 0.0039(3) -0.0135(3) -0.0128(3)
Br2 0.0581(4) 0.0253(3) 0.0298(3) 0.0069(3) -0.0099(3) -0.0032(3)
Br3 0.0463(3) 0.0345(3) 0.0314(3) 0.0089(3) -0.0102(3) 0.0043(3)
O1 0.0228(18) 0.048(3) 0.0165(16) -0.0067(15) 0.0022(13) -0.0018(16)
O20 0.042(2) 0.0329(19) 0.0213(17) 0.0045(15) -0.0098(15) -0.0033(16)
N18 0.0175(19) 0.029(2) 0.019(2) -0.0019(15) 0.0018(15) 0.0004(17)
C1 0.025(3) 0.030(3) 0.015(2) 0.0001(19) -0.0030(18) 0.0007(19)
C2 0.029(3) 0.025(3) 0.020(3) -0.0041(19) -0.0006(18) -0.003(2)
C4 0.019(3) 0.025(3) 0.027(3) -0.007(2) 0.003(2) 0.0007(19)
C5 0.024(3) 0.027(3) 0.018(3) -0.0033(18) -0.0024(17) -0.002(2)
C6 0.025(3) 0.035(3) 0.046(4) -0.008(2) 0.009(3) -0.003(3)
C7 0.022(3) 0.036(3) 0.019(3) 0.0022(19) -0.0012(17) -0.004(2)
C8 0.025(3) 0.030(3) 0.029(3) 0.003(2) 0.002(2) 0.005(3)
C9 0.050(4) 0.032(3) 0.027(3) -0.007(3) 0.000(3) -0.006(3)
C10 0.025(3) 0.027(3) 0.021(3) -0.001(2) 0.0010(19) -0.000(2)
C11 0.028(3) 0.025(3) 0.030(3) 0.0025(19) -0.0028(19) -0.002(2)
C12 0.024(3) 0.025(3) 0.022(3) 0.0038(18) 0.0016(19) 0.001(2)
C13 0.030(3) 0.027(3) 0.060(4) -0.003(2) 0.009(3) 0.002(3)
C14 0.026(3) 0.031(3) 0.037(3) 0.002(2) 0.007(2) 0.008(3)
C15 0.021(3) 0.040(3) 0.046(4) 0.000(3) 0.002(3) 0.001(3)
C16 0.019(3) 0.026(3) 0.022(3) -0.0029(17) 0.0032(17) 0.001(2)
C17 0.033(3) 0.056(4) 0.026(3) 0.005(3) -0.005(3) 0.002(3)
C19 0.051(4) 0.077(5) 0.027(3) 0.001(4) -0.014(3) 0.006(4)
C21 0.077(6) 0.103(7) 0.029(4) -0.032(5) -0.018(4) -0.008(4)
C22 0.075(5) 0.055(4) 0.036(4) -0.017(4) 0.000(4) -0.019(4)

loop_
_atom_type_symbol
_atom_type_description
_atom_type_scat_dispersion_real
_atom_type_scat_dispersion_imag
_atom_type_scat_source
C C 0.0033 0.0016
;
International Tables for Crystallography
(1992, Vol. C, Tables 4.2.6.8 and 6.1.1.4)
;
H H 0.0000 0.0000
;
International Tables for Crystallography
(1992, Vol. C, Table 6.1.1.4)
;
Br Br -0.2901 2.4595
;
International Tables for Crystallography
(1992, Vol. C, Tables 4.2.6.8 and 6.1.1.4)
;
N N 0.0061 0.0033
;
International Tables for Crystallography
(1992, Vol. C, Tables 4.2.6.8 and 6.1.1.4)
;
O O 0.0106 0.0060
;
International Tables for Crystallography
(1992, Vol. C, Tables 4.2.6.8 and 6.1.1.4)
;

loop_
_geom_angle_atom_site_label_1
_geom_angle_atom_site_label_2
_geom_angle_atom_site_label_3
_geom_angle
_geom_angle_publ_flag
C4 N18 C7 117.3(4) yes
C4 N18 C12 121.8(4) yes
C7 N18 C12 120.9(4) yes
O20 C1 C2 126.7(5) yes
O20 C1 C5 117.6(4) yes
C2 C1 C5 115.7(5) yes
Br1 C2 C1 118.6(4) yes
Br1 C2 C11 117.8(4) yes
C1 C2 C11 123.6(5) yes
N18 C4 C8 111.6(4) yes
N18 C4 C14 112.1(4) yes
C8 C4 C14 111.8(4) yes
Br2 C5 C1 117.8(4) yes
Br2 C5 C16 119.3(4) yes
C1 C5 C16 122.8(5) yes
C13 C6 C15 109.7(5) yes
N18 C7 C9 112.1(4) yes
N18 C7 C17 111.7(4) yes
C9 C7 C17 112.6(5) yes
C4 C8 C15 109.1(4) yes
C7 C9 C22 109.3(5) yes
Br3 C10 C11 118.1(4) yes
Br3 C10 C16 121.1(4) yes
C11 C10 C16 120.8(5) yes
C2 C11 C10 118.8(5) yes
O1 C12 N18 123.5(5) yes
O1 C12 C16 118.6(4) yes
N18 C12 C16 117.8(4) yes
C6 C13 C14 112.4(5) yes
C4 C14 C13 109.5(4) yes
C6 C15 C8 111.9(5) yes
C5 C16 C10 118.3(5) yes
C5 C16 C12 122.3(5) yes
C10 C16 C12 119.3(4) yes
C7 C17 C19 110.0(5) yes
C17 C19 C21 111.1(6) yes
C19 C21 C22 110.4(7) yes
C9 C22 C21 110.9(6) yes
C1 O20 H20 109.475 no
N18 C4 H4 107.015 no
C8 C4 H4 107.008 no
C14 C4 H4 107.023 no
C13 C6 H6A 109.720 no
C13 C6 H6B 109.728 no
C15 C6 H6A 109.711 no
C15 C6 H6B 109.716 no
H6A C6 H6B 108.202 no
N18 C7 H7 106.658 no
C9 C7 H7 106.644 no
C17 C7 H7 106.658 no
C4 C8 H8A 109.860 no
C4 C8 H8B 109.867 no
C15 C8 H8A 109.855 no
C15 C8 H8B 109.855 no
H8A C8 H8B 108.277 no
C7 C9 H9A 109.829 no
C7 C9 H9B 109.828 no
C22 C9 H9A 109.821 no
C22 C9 H9B 109.831 no
H9A C9 H9B 108.254 no
C2 C11 H11 120.603 no
C10 C11 H11 120.618 no
C6 C13 H13A 109.113 no
C6 C13 H13B 109.110 no
C14 C13 H13A 109.119 no
C14 C13 H13B 109.118 no
H13A C13 H13B 107.858 no
C4 C14 H14A 109.779 no
C4 C14 H14B 109.765 no
C13 C14 H14A 109.776 no
C13 C14 H14B 109.771 no
H14A C14 H14B 108.235 no
C6 C15 H15A 109.227 no
C6 C15 H15B 109.234 no
C8 C15 H15A 109.237 no
C8 C15 H15B 109.244 no
H15A C15 H15B 107.918 no
C7 C17 H17A 109.662 no
C7 C17 H17B 109.668 no
C19 C17 H17A 109.663 no
C19 C17 H17B 109.663 no
H17A C17 H17B 108.174 no
C17 C19 H19A 109.409 no
C17 C19 H19B 109.413 no
C21 C19 H19A 109.421 no
C21 C19 H19B 109.420 no
H19A C19 H19B 108.022 no
C19 C21 H21A 109.575 no
C19 C21 H21B 109.587 no
C22 C21 H21A 109.572 no
C22 C21 H21B 109.578 no
H21A C21 H21B 108.118 no
C9 C22 H22A 109.448 no
C9 C22 H22B 109.469 no
C21 C22 H22A 109.447 no
C21 C22 H22B 109.458 no
H22A C22 H22B 108.048 no

loop_
_geom_bond_atom_site_label_1
_geom_bond_atom_site_label_2
_geom_bond_distance
_geom_bond_publ_flag
Br1 C2 1.908(5) yes
Br2 C5 1.892(5) yes
Br3 C10 1.897(5) yes
O1 C12 1.237(6) yes
O20 C1 1.341(6) yes
N18 C4 1.480(6) yes
N18 C7 1.496(6) yes
N18 C12 1.345(6) yes
C1 C2 1.390(7) yes
C1 C5 1.417(7) yes
C2 C11 1.373(7) yes
C4 C8 1.540(7) yes
C4 C14 1.529(7) yes
C5 C16 1.381(7) yes
C6 C13 1.501(8) yes
C6 C15 1.532(8) yes
C7 C9 1.529(8) yes
C7 C17 1.532(8) yes
C8 C15 1.525(7) yes
C9 C22 1.526(9) yes
C10 C11 1.391(7) yes
C10 C16 1.400(7) yes
C12 C16 1.514(7) yes
C13 C14 1.543(7) yes
C17 C19 1.519(9) yes
C19 C21 1.519(12) yes
C21 C22 1.531(11) yes
O20 H20 0.820 no
C4 H4 0.980 no
C6 H6A 0.970 no
C6 H6B 0.970 no
C7 H7 0.980 no
C8 H8A 0.970 no
C8 H8B 0.970 no
C9 H9A 0.970 no
C9 H9B 0.970 no
C11 H11 0.930 no
C13 H13A 0.970 no
C13 H13B 0.970 no
C14 H14A 0.970 no
C14 H14B 0.970 no
C15 H15A 0.970 no
C15 H15B 0.970 no
C17 H17A 0.970 no
C17 H17B 0.970 no
C19 H19A 0.970 no
C19 H19B 0.970 no
C21 H21A 0.970 no
C21 H21B 0.970 no
C22 H22A 0.970 no
C22 H22B 0.970 no

loop_
_geom_contact_atom_site_label_1
_geom_contact_atom_site_label_2
_geom_contact_distance
_geom_contact_publ_flag
_geom_contact_site_symmetry_2
Br1 O20 3.163(4) no .
Br2 O20 2.962(4) no .
Br2 C12 3.141(5) no .
Br3 O1 3.504(4) no .
Br3 C12 3.134(5) no .
O1 C5 3.265(6) no .
O1 C7 2.808(6) no .
O1 C9 3.066(7) no .
O1 C10 3.191(6) no .
O1 C17 3.022(7) no .
N18 C5 3.347(6) no .
N18 C10 3.317(6) no .
C1 C10 2.812(7) no .
C2 C16 2.770(7) no .
C4 C5 3.446(7) no .
C4 C6 2.945(7) no .
C4 C9 3.566(8) no .
C4 C10 3.556(7) no .
C4 C16 2.839(7) no .
C5 C11 2.767(7) no .
C7 C8 3.035(7) no .
C7 C14 3.156(7) no .
C7 C21 2.917(9) no .
C8 C9 3.571(8) no .
C8 C12 3.562(7) no .
C8 C13 2.943(8) no .
C9 C12 3.109(7) no .
C9 C19 2.954(9) no .
C12 C14 3.487(7) no .
C12 C17 3.056(7) no .
C14 C15 2.941(8) no .
C17 C22 2.944(10) no .
Br1 O1 3.336(4) no 2_456
O1 Br1 3.336(4) no 2_556
O1 O20 2.660(5) no 2_556
O1 C15 3.389(7) no 1_655
O20 O1 2.660(5) no 2_456
O20 C5 3.583(6) no 2_456
O20 C10 3.301(6) no 2_456
O20 C12 3.303(6) no 2_456
O20 C16 3.122(6) no 2_456
C5 O20 3.583(6) no 2_556
C9 C13 3.472(8) no 3_556
C10 O20 3.301(6) no 2_556
C12 O20 3.303(6) no 2_556
C13 C9 3.472(8) no 3_546
C15 O1 3.389(7) no 1_455
C16 O20 3.122(6) no 2_556
Br1 H11 2.8775 no .
Br1 H20 2.6509 no .
Br2 H4 3.3291 no .
Br2 H8B 3.2733 no .
Br3 H11 2.8940 no .
Br3 H14B 3.1700 no .
O1 H9A 2.4986 no .
O1 H9B 3.5194 no .
O1 H17A 3.4578 no .
O1 H17B 2.4383 no .
N18 H8A 2.7216 no .
N18 H8B 2.6763 no .
N18 H9A 2.7293 no .
N18 H9B 2.6873 no .
N18 H14A 2.7093 no .
N18 H14B 2.6821 no .
N18 H17A 2.6790 no .
N18 H17B 2.7208 no .
C1 H4 3.5997 no .
C1 H11 3.2673 no .
C2 H20 2.4677 no .
C4 H6A 3.2889 no .
C4 H7 2.4861 no .
C4 H9B 3.4374 no .
C4 H13A 2.7247 no .
C4 H13B 3.3436 no .
C4 H15A 2.7008 no .
C4 H15B 3.3375 no .
C4 H17A 3.5365 no .
C5 H4 2.6990 no .
C5 H20 3.0443 no .
C6 H4 3.2160 no .
C6 H8A 2.7505 no .
C6 H8B 3.3659 no .
C6 H14A 2.7631 no .
C6 H14B 3.3552 no .
C7 H4 3.3376 no .
C7 H8A 2.7448 no .
C7 H8B 3.2590 no .
C7 H14A 2.8728 no .
C7 H14B 3.4538 no .
C7 H19A 2.7180 no .
C7 H19B 3.3372 no .
C7 H21A 3.2456 no .
C7 H22A 2.7030 no .
C7 H22B 3.3314 no .
C8 H6A 2.7485 no .
C8 H6B 3.3636 no .
C8 H7 2.6885 no .
C8 H9B 3.0765 no .
C8 H13A 3.2821 no .
C8 H14A 2.7682 no .
C8 H14B 3.3736 no .
C9 H8A 3.2152 no .
C9 H8B 3.4156 no .
C9 H17A 3.3739 no .
C9 H17B 2.7776 no .
C9 H19A 3.2875 no .
C9 H21A 2.7238 no .
C9 H21B 3.3523 no .
C10 H4 3.0147 no .
C10 H14B 3.3717 no .
C12 H4 2.4863 no .
C12 H7 3.2350 no .
C12 H8B 3.4985 no .
C12 H9A 2.8822 no .
C12 H9B 3.3576 no .
C12 H14B 3.3811 no .
C12 H17A 3.2762 no .
C12 H17B 2.8163 no .
C13 H4 2.6660 no .
C13 H8A 3.2861 no .
C13 H15A 2.6901 no .
C13 H15B 3.3141 no .
C14 H6A 2.7502 no .
C14 H6B 3.3630 no .
C14 H7 2.8315 no .
C14 H8A 2.7630 no .
C14 H8B 3.3727 no .
C14 H15A 3.2664 no .
C14 H17A 3.3144 no .
C15 H4 2.6486 no .
C15 H13A 2.6904 no .
C15 H13B 3.3191 no .
C15 H14A 3.3019 no .
C16 H4 2.3075 no .
C16 H11 3.2676 no .
C16 H14B 3.4899 no .
C17 H9A 2.7763 no .
C17 H9B 3.3758 no .
C17 H14A 3.3679 no .
C17 H21A 2.7158 no .
C17 H21B 3.3394 no .
C17 H22A 3.2690 no .
C19 H7 2.6561 no .
C19 H9A 3.3042 no .
C19 H22A 2.7082 no .
C19 H22B 3.3387 no .
C21 H7 3.1959 no .
C21 H9A 2.7373 no .
C21 H9B 3.3548 no .
C21 H17A 3.3393 no .
C21 H17B 2.7309 no .
C22 H7 2.6423 no .
C22 H17B 3.3036 no .
C22 H19A 2.7095 no .
C22 H19B 3.3409 no .
H4 H7 3.4257 no .
H4 H8A 2.8407 no .
H4 H8B 2.3491 no .
H4 H13A 2.5175 no .
H4 H13B 3.5531 no .
H4 H14A 2.8320 no .
H4 H14B 2.3328 no .
H4 H15A 2.4846 no .
H4 H15B 3.5372 no .
H6A H8A 2.6132 no .
H6A H13A 2.8190 no .
H6A H13B 2.3181 no .
H6A H14A 2.6320 no .
H6A H15A 2.8438 no .
H6A H15B 2.3529 no .
H6B H13A 2.3122 no .
H6B H13B 2.3410 no .
H6B H15A 2.3480 no .
H6B H15B 2.3657 no .
H7 H8A 2.1578 no .
H7 H8B 3.1209 no .
H7 H9A 2.8289 no .
H7 H9B 2.3302 no .
H7 H14A 2.3325 no .
H7 H14B 3.3311 no .
H7 H17A 2.3304 no .
H7 H17B 2.8298 no .
H7 H19A 2.5089 no .
H7 H19B 3.5463 no .
H7 H22A 2.4859 no .
H7 H22B 3.5319 no .
H8A H9B 2.7559 no .
H8A H14A 2.6400 no .
H8A H15A 2.8400 no .
H8A H15B 2.3479 no .
H8B H9B 2.7438 no .
H8B H15A 2.3417 no .
H8B H15B 2.3644 no .
H9A H17B 2.6588 no .
H9A H21A 2.5869 no .
H9A H22A 2.8420 no .
H9A H22B 2.3468 no .
H9B H22A 2.3432 no .
H9B H22B 2.3718 no .
H13A H14A 2.8512 no .
H13A H14B 2.3488 no .
H13A H15A 2.5385 no .
H13A H15B 3.5670 no .
H13B H14A 2.3552 no .
H13B H14B 2.3833 no .
H13B H15A 3.5755 no .
H14A H17A 2.8869 no .
H14B H17A 3.1296 no .
H17A H19A 2.3308 no .
H17A H19B 2.3659 no .
H17B H19A 2.8347 no .
H17B H19B 2.3334 no .
H17B H21A 2.5849 no .
H19A H21A 2.8345 no .
H19A H21B 2.3400 no .
H19A H22A 2.5543 no .
H19A H22B 3.5876 no .
H19B H21A 2.3414 no .
H19B H21B 2.3534 no .
H19B H22A 3.5908 no .
H21A H22A 2.8445 no .
H21A H22B 2.3563 no .
H21B H22A 2.3551 no .
H21B H22B 2.3624 no .
Br1 H6B 3.1290 no 4_454
Br1 H13B 3.1114 no 4_454
Br1 H15A 3.5185 no 2_556
Br1 H15B 3.4493 no 2_556
Br1 H17A 3.3318 no 4_554
Br2 H13B 3.3119 no 3_556
Br2 H21B 3.4996 no 4_564
Br2 H22B 3.5276 no 4_564
Br3 H6B 3.3106 no 1_655
Br3 H8A 3.5364 no 3_546
Br3 H8B 3.2551 no 3_546
Br3 H15B 3.3381 no 3_546
O1 H6B 3.2247 no 1_655
O1 H15A 3.1610 no 1_655
O1 H15B 2.8816 no 1_655
O1 H20 1.9647 no 2_556
O20 H15A 2.7956 no 2_556
C1 H15A 3.3933 no 2_556
C5 H20 3.5479 no 2_556
C6 H17B 2.8352 no 1_455
C9 H13A 2.8245 no 3_556
C9 H13B 3.2732 no 3_556
C10 H20 3.4112 no 2_556
C11 H22A 3.5203 no 3_546
C12 H20 2.8058 no 2_556
C13 H9A 3.0105 no 3_546
C13 H9B 3.0676 no 3_546
C13 H21B 3.5277 no 2_457
C14 H9B 3.4260 no 3_546
C14 H21B 3.1573 no 2_457
C15 H17B 3.2071 no 1_455
C15 H20 3.1804 no 2_456
C16 H20 2.9858 no 2_556
C17 H6A 3.5063 no 1_655
C17 H6B 3.0716 no 1_655
C19 H6A 3.4007 no 2_557
C19 H7 3.5335 no 2_557
C19 H8A 3.5833 no 2_557
C21 H6A 3.4480 no 2_557
C21 H14A 3.1835 no 2_557
C22 H13A 3.3122 no 3_556
H6A C17 3.5063 no 1_455
H6A C19 3.4007 no 2_457
H6A C21 3.4480 no 2_457
H6A H17B 2.7926 no 1_455
H6A H19A 2.6869 no 2_457
H6A H19B 3.1088 no 1_455
H6A H21B 2.9191 no 2_457
H6A H22A 3.1384 no 2_457
H6B Br1 3.1290 no 4_455
H6B Br3 3.3106 no 1_455
H6B O1 3.2247 no 1_455
H6B C17 3.0716 no 1_455
H6B H17A 3.0755 no 1_455
H6B H17B 2.2723 no 1_455
H6B H19B 3.5944 no 1_455
H7 C19 3.5335 no 2_457
H7 H19B 2.7854 no 2_457
H7 H21B 3.3225 no 2_457
H8A Br3 3.5364 no 3_556
H8A C19 3.5833 no 2_457
H8A H11 3.5561 no 3_556
H8A H19A 3.1357 no 2_457
H8A H19B 3.1805 no 2_457
H8B Br3 3.2551 no 3_556
H8B H14B 3.3451 no 3_556
H9A C13 3.0105 no 3_556
H9A H13A 2.4535 no 3_556
H9A H13B 2.6805 no 3_556
H9A H15B 3.5004 no 1_655
H9B C13 3.0676 no 3_556
H9B C14 3.4260 no 3_556
H9B H13A 2.5125 no 3_556
H9B H13B 2.9636 no 3_556
H9B H14B 2.8625 no 3_556
H11 H8A 3.5561 no 3_546
H11 H17A 3.2945 no 4_554
H11 H19A 3.4588 no 4_554
H11 H19B 3.2956 no 4_554
H11 H22A 3.2808 no 3_546
H13A C9 2.8245 no 3_546
H13A C22 3.3122 no 3_546
H13A H9A 2.4535 no 3_546
H13A H9B 2.5125 no 3_546
H13A H22B 2.8086 no 3_546
H13B Br1 3.1114 no 4_455
H13B Br2 3.3119 no 3_546
H13B C9 3.2732 no 3_546
H13B H9A 2.6805 no 3_546
H13B H9B 2.9636 no 3_546
H13B H21B 3.3015 no 2_457
H14A C21 3.1835 no 2_457
H14A H19A 3.5684 no 2_457
H14A H19B 3.4565 no 2_457
H14A H21B 2.2666 no 2_457
H14B H8B 3.3451 no 3_546
H14B H9B 2.8625 no 3_546
H15A Br1 3.5185 no 2_456
H15A O1 3.1610 no 1_455
H15A O20 2.7956 no 2_456
H15A C1 3.3933 no 2_456
H15A H20 2.4445 no 2_456
H15B Br1 3.4493 no 2_456
H15B Br3 3.3381 no 3_556
H15B O1 2.8816 no 1_455
H15B H9A 3.5004 no 1_455
H15B H17B 2.6939 no 1_455
H15B H20 3.0885 no 2_456
H15B H21A 3.1533 no 1_455
H17A Br1 3.3318 no 4_555
H17A H6B 3.0755 no 1_655
H17A H11 3.2945 no 4_555
H17B C6 2.8352 no 1_655
H17B C15 3.2071 no 1_655
H17B H6A 2.7926 no 1_655
H17B H6B 2.2723 no 1_655
H17B H15B 2.6939 no 1_655
H19A H6A 2.6869 no 2_557
H19A H8A 3.1357 no 2_557
H19A H11 3.4588 no 4_555
H19A H14A 3.5684 no 2_557
H19A H19B 3.0703 no 2_457
H19A H21A 3.4272 no 2_457
H19B H6A 3.1088 no 1_655
H19B H6B 3.5944 no 1_655
H19B H7 2.7854 no 2_557
H19B H8A 3.1805 no 2_557
H19B H11 3.2956 no 4_555
H19B H14A 3.4565 no 2_557
H19B H19A 3.0703 no 2_557
H19B H22A 2.9833 no 2_557
H20 O1 1.9647 no 2_456
H20 C5 3.5479 no 2_456
H20 C10 3.4112 no 2_456
H20 C12 2.8058 no 2_456
H20 C15 3.1804 no 2_556
H20 C16 2.9858 no 2_456
H20 H15A 2.4445 no 2_556
H20 H15B 3.0885 no 2_556
H21A H15B 3.1533 no 1_655
H21A H19A 3.4272 no 2_557
H21B Br2 3.4996 no 4_565
H21B C13 3.5277 no 2_557
H21B C14 3.1573 no 2_557
H21B H6A 2.9191 no 2_557
H21B H7 3.3225 no 2_557
H21B H13B 3.3015 no 2_557
H21B H14A 2.2666 no 2_557
H22A C11 3.5203 no 3_556
H22A H6A 3.1384 no 2_557
H22A H11 3.2808 no 3_556
H22A H19B 2.9833 no 2_457
H22B Br2 3.5276 no 4_565
H22B H13A 2.8086 no 3_556

loop_
_geom_hbond_atom_site_label_D
_geom_hbond_atom_site_label_H
_geom_hbond_atom_site_label_A
_geom_hbond_site_symmetry_A
_geom_hbond_distance_DA
_geom_hbond_distance_DH
_geom_hbond_distance_HA
_geom_hbond_angle_DHA
_geom_hbond_publ_flag
O20 H20 Br1 . 3.163(4) 0.820 2.651 122.0 no
O20 H20 O1 2_456 2.660(5) 0.820 1.965 142.1 no

loop_
_geom_torsion_atom_site_label_1
_geom_torsion_atom_site_label_2
_geom_torsion_atom_site_label_3
_geom_torsion_atom_site_label_4
_geom_torsion
_geom_torsion_publ_flag
C4 N18 C7 C9 -112.3(4) no
C4 N18 C7 C17 120.3(4) no
C7 N18 C4 C8 56.8(5) no
C7 N18 C4 C14 -69.4(5) no
C4 N18 C12 O1 175.0(4) no
C4 N18 C12 C16 -8.7(6) no
C12 N18 C4 C8 -122.0(5) no
C12 N18 C4 C14 111.8(5) no
C7 N18 C12 O1 -3.7(7) no
C7 N18 C12 C16 172.5(4) no
C12 N18 C7 C9 66.6(5) no
C12 N18 C7 C17 -60.9(6) no
O20 C1 C2 Br1 -3.5(7) no
O20 C1 C2 C11 177.7(4) no
O20 C1 C5 Br2 2.4(6) no
O20 C1 C5 C16 -179.7(4) no
C2 C1 C5 Br2 -179.4(4) no
C2 C1 C5 C16 -1.6(7) no
C5 C1 C2 Br1 178.5(4) no
C5 C1 C2 C11 -0.2(7) no
Br1 C2 C11 C10 -178.0(3) no
C1 C2 C11 C10 0.7(7) no
N18 C4 C8 C15 176.8(4) no
N18 C4 C14 C13 -178.1(4) no
C8 C4 C14 C13 55.8(5) no
C14 C4 C8 C15 -56.9(5) no
Br2 C5 C16 C10 -179.5(3) no
Br2 C5 C16 C12 -4.5(6) no
C1 C5 C16 C10 2.7(7) no
C1 C5 C16 C12 177.7(4) no
C13 C6 C15 C8 -57.7(6) no
C15 C6 C13 C14 56.7(7) no
N18 C7 C9 C22 177.0(4) no
N18 C7 C17 C19 -177.0(4) no
C9 C7 C17 C19 55.8(6) no
C17 C7 C9 C22 -56.0(6) no
C4 C8 C15 C6 57.4(6) no
C7 C9 C22 C21 56.8(7) no
Br3 C10 C11 C2 -178.0(3) no
Br3 C10 C16 C5 176.2(3) no
Br3 C10 C16 C12 1.1(6) no
C11 C10 C16 C5 -2.2(7) no
C11 C10 C16 C12 -177.3(4) no
C16 C10 C11 C2 0.5(7) no
O1 C12 C16 C5 -90.8(6) no
O1 C12 C16 C10 84.2(6) no
N18 C12 C16 C5 92.8(5) no
N18 C12 C16 C10 -92.3(5) no
C6 C13 C14 C4 -56.2(7) no
C7 C17 C19 C21 -56.0(6) no
C17 C19 C21 C22 58.0(7) no
C19 C21 C22 C9 -58.5(7) no
